data_4343912
loop_
_publ_author_name
'Simmons, C.J.'
'Stratemeier, H.'
'Hitchman, M.A.'
'Riley, M.J.'

_publ_section_title
;
 Influence of lattice interactions on the Jahn-Teller distortion of the
 [Cu (H2 O)6](2+) ion: dependence of the crystal structure of K2 [Cu (H2
 O)6] (S O4)(2x) (Se O4)(2-2x) upon the sulfate/selenate ratio
;
_journal_name_full 'Inorganic Chemistry'
_journal_page_first 1021
_journal_page_last 1031
_journal_volume 45
_journal_year 2006
_chemical_formula_sum 'Cu H12 K2 O13.996 S1.359 Se0.64'
_chemical_name_systematic 'K2 (Cu (H2 O)6) (S O4)1.359 (Se O4)0.64'
_space_group_IT_number 14
_symmetry_space_group_name_Hall '-P 2yab'
_symmetry_space_group_name_H-M 'P 1 21/a 1'
_cell_angle_alpha 90
_cell_angle_beta 104
_cell_angle_gamma 90
_cell_formula_units_Z 2
_cell_length_a 9.1109
_cell_length_b 12.155
_cell_length_c 6.2025
_cell_volume 666.480
_citation_journal_id_ASTM INOCAJ
_cod_data_source_file Simmons_INOCAJ_2006_675.cif
_cod_data_source_block H12Cu1K2O13.996S1.359Se0.64
_cod_original_cell_volume 666.48
_cod_original_sg_symbol_Hall '-P 2ybc (z,y,-x)'
_cod_original_formula_sum 'H12 Cu1 K2 O13.996 S1.359 Se0.64'
_cod_database_code 4343912

loop_
_symmetry_equiv_pos_as_xyz
x,y,z
-x+1/2,y+1/2,-z
-x,-y,-z
x-1/2,-y-1/2,z

loop_
_atom_site_label
_atom_site_type_symbol
_atom_site_fract_x
_atom_site_fract_y
_atom_site_fract_z
_atom_site_occupancy
_atom_site_U_iso_or_equiv
Se1 Se+6 0.41238 0.14103 0.73011 0.32 0.0
O3 O-2 0.2745 0.06391 0.6204 0.68 0.0
H1 H+1 0.208 0.0862 0.295 1 0.0
O2 O-2 0.5511 0.0771 0.7359 0.68 0.0
H4 H+1 -0.176 0.161 -0.016 1 0.0
H5 H+1 -0.103 -0.0597 0.326 1 0.0
O1 O-2 0.407 0.2371 0.5777 0.68 0.0
H2 H+1 0.213 0.1374 0.099 1 0.0
O4 O-2 0.3938 0.16952 0.9522 0.68 0.0
O10 O-2 0.2692 0.0545 0.5945 0.32 0.0
H6 H+1 0.03 -0.1147 0.316 1 0.0
Cu1 Cu+2 0 0 0 1 0.0
O7 O-2 -0.00469 -0.0635 0.2851 1 0.0
O5 O-2 0.16267 0.11221 0.16567 1 0.0
S1 S+6 0.39738 0.12914 0.7164 0.6796 0.0
H3 H+1 -0.315 0.098 -0.076 1 0.0
O11 O-2 0.3747 0.17 0.9643 0.32 0.0
O8 O-2 0.3876 0.2388 0.582 0.32 0.0
O6 O-2 -0.18305 0.1167 0.03673 1 0.0
O9 O-2 0.5511 0.0666 0.7571 0.32 0.0
K1 K+1 0.12713 0.34491 0.34178 1 0.0
